data_1534304
loop_
_publ_author_name
'Brachtel, G.'
'Hoppe, R.'

_publ_section_title
;
 Zur Kenntnis von Na14 (Fe6 O16)
;
_journal_name_full 'Zeitschrift fuer Anorganische und Allgemeine Chemie'
_journal_page_first 87
_journal_page_last 96
_journal_volume 446
_journal_year 1978
_chemical_formula_sum 'Fe6 Na14 O16'
_chemical_name_systematic 'Na14 Fe6 O16'
_space_group_IT_number 2
_symmetry_space_group_name_Hall '-P 1'
_symmetry_space_group_name_H-M 'P -1'
_cell_angle_alpha 109.34
_cell_angle_beta 87.76
_cell_angle_gamma 111.36
_cell_formula_units_Z 1
_cell_length_a 11.427
_cell_length_b 8.271
_cell_length_c 5.953
_cell_volume 492.286
_citation_journal_id_ASTM ZAACAB
_cod_data_source_file Brachtel_ZAACAB_1978_269.cif
_cod_data_source_block Fe6Na14O16
_cod_original_cell_volume 492.2856
_cod_database_code 1534304

loop_
_symmetry_equiv_pos_as_xyz
x,y,z
-x,-y,-z

loop_
_atom_site_label
_atom_site_type_symbol
_atom_site_fract_x
_atom_site_fract_y
_atom_site_fract_z
_atom_site_occupancy
_atom_site_U_iso_or_equiv
Na5 Na+1 0.4351 0.0766 0.3755 1 0.0
Na3 Na+1 0.9538 0.0932 0.3122 1 0.0
O5 O-2 0.5621 0.3448 0.3254 1 0.0
Fe3 Fe+3 0.85 0.1093 0.817 1 0.0
O4 O-2 0.0254 0.2376 0.8091 1 0.0
Na4 Na+1 0.5307 0.4618 0.7229 1 0.0
O1 O-2 0.7727 0.0207 0.513 1 0.0
Na1 Na+1 0.2251 0.2923 0.5465 1 0.0
Na6 Na+1 0.333 0.1108 0.8716 1 0.0
Fe2 Fe+3 0.6377 0.3249 0.0443 1 0.0
Na7 Na+1 0.7202 0.2825 0.5094 1 0.0
Fe1 Fe+3 0.1504 0.3066 0.0616 1 0.0
Na2 Na+1 0.9495 0.4921 0.2643 1 0.0
O8 O-2 0.7724 0.2392 0.0545 1 0.0
O2 O-2 0.5335 0.1898 0.7648 1 0.0
O7 O-2 0.3044 0.423 0.9572 1 0.0
O3 O-2 0.1583 0.0919 0.0925 1 0.0
O6 O-2 0.1141 0.4238 0.3583 1 0.0
